data_2009496
loop_
_publ_author_name
'Achternbosch, Matthias'
'Kl\"ufers, Peter'

_publ_section_title
;Polyol metal complexes. V. Structure of
 (2,2'-bipyridyl-\k^2^<i>N</i>,<i>N</i>')[<i>meso</i>-oxolane-3,4-diolato(2--)-\k^2^<i>O</i>,<i>O</i>']palladium(II)
 6.5-hydrate
;
_journal_issue 2
_journal_name_full 'Acta Crystallographica Section C'
_journal_page_first 175
_journal_page_last 178
_journal_paper_doi 10.1107/S0108270193007322
_journal_volume 50
_journal_year 1994
_chemical_formula_moiety '[Pd(C4 H6 O3)(C10 H8 N2)],6.5H2 O'
_chemical_formula_structural '(C10 H8 N2) Pd (C4 H6 O3) (H2 O)6.5'
_chemical_formula_sum 'C14 H27 N2 O9.5 Pd'
_chemical_formula_weight 481.78
_chemical_melting_point 370.15
_chemical_name_systematic
;
2,2'-bipyridyl meso-oxolane-3,4-diolato(2-) palladium(II) 6.5-hydrate
;
_space_group_IT_number 60
_symmetry_cell_setting orthorhombic
_symmetry_space_group_name_Hall '-P 2n 2ab'
_symmetry_space_group_name_H-M 'P b c n'
_audit_creation_method SHELXL
_cell_angle_alpha 90.00
_cell_angle_beta 90.00
_cell_angle_gamma 90.00
_cell_formula_units_Z 8
_cell_length_a 17.723(3)
_cell_length_b 15.126(3)
_cell_length_c 14.796(3)
_cell_measurement_reflns_used 132
_cell_measurement_temperature 221(3)
_cell_measurement_theta_max 26
_cell_measurement_theta_min 10
_cell_volume 3966.5(13)
_computing_cell_refinement DIF4
_computing_data_collection 'DIF4 (Stoe & Cie, 1988a)'
_computing_data_reduction 'REDU4 (Stoe & Cie, 1988b)'
_computing_molecular_graphics
;
ORTEPII (Johnson, 1976) and PLATON (Spek, 1982)
;
_computing_structure_refinement 'SHELXL-92 (Sheldrick, 1992)'
_computing_structure_solution 'SHELXS-86 (Sheldrick, 1986)'
_diffrn_ambient_temperature 221(3)
_diffrn_measurement_device 'Stoe Stadi-4'
_diffrn_measurement_method '\w/\q scans'
_diffrn_radiation_monochromator graphite
_diffrn_radiation_source 'fine-focus sealed tube'
_diffrn_radiation_type MoK\a
_diffrn_radiation_wavelength 0.71069
_diffrn_reflns_av_R_equivalents 0.0000
_diffrn_reflns_av_sigmaI/netI 0.0291
_diffrn_reflns_limit_h_max 21
_diffrn_reflns_limit_h_min 0
_diffrn_reflns_limit_k_max 18
_diffrn_reflns_limit_k_min 0
_diffrn_reflns_limit_l_max 0
_diffrn_reflns_limit_l_min -18
_diffrn_reflns_number 3898
_diffrn_reflns_theta_max 26.06
_diffrn_reflns_theta_min 1.77
_diffrn_standards_decay_% 0
_diffrn_standards_interval_time 120
_diffrn_standards_number 3
_exptl_absorpt_coefficient_mu 0.985
_exptl_absorpt_correction_T_max 0.7826
_exptl_absorpt_correction_T_min 0.7019
_exptl_absorpt_correction_type empirical
_exptl_crystal_colour yellow
_exptl_crystal_density_diffrn 1.6136(5)
_exptl_crystal_description prism
_exptl_crystal_F_000 1976
_exptl_crystal_size_max 0.50
_exptl_crystal_size_mid 0.28
_exptl_crystal_size_min 0.20
_refine_diff_density_max 0.407
_refine_diff_density_min -0.326
_refine_ls_extinction_coef 0.00011(5)
_refine_ls_extinction_method 'F~c~^*^ = kF~c~{1 + 0.001F~c~^2^l^3^[sin(2\q)]^-1^}^-1/4^'
_refine_ls_goodness_of_fit_all 1.046
_refine_ls_goodness_of_fit_obs 1.106
_refine_ls_hydrogen_treatment refall
_refine_ls_matrix_type full
_refine_ls_number_parameters 349
_refine_ls_number_reflns 3898
_refine_ls_number_restraints 0
_refine_ls_restrained_S_all 1.046
_refine_ls_restrained_S_obs 1.106
_refine_ls_R_factor_all 0.0539
_refine_ls_R_factor_obs 0.0266
_refine_ls_shift/esd_max 0.003
_refine_ls_shift/esd_mean 0.000
_refine_ls_structure_factor_coef Fsqd
_refine_ls_weighting_scheme
; calc w = 1/[\s^2^(F~o~^2^) + (0.0298P)^2^ + 3.0616P] where
  P = (F~o~^2^ + 2F~c~^2^)/3
;
_refine_ls_wR_factor_all 0.0704
_refine_ls_wR_factor_obs 0.0618
_reflns_number_observed 2793
_reflns_number_total 3898
_reflns_observed_criterion I>2\s(I)
_cod_data_source_file sh1065.cif
_cod_data_source_block pdery
_cod_depositor_comments
;
The following automatic conversions were performed:

'_chemical_melting_point' value '97_C' was changed to '370.15' - it
was converted from degrees Celsius(C) to Kelvins(K).

Automatic conversion script
Id: cif_fix_values 1646 2011-03-28 12:23:43Z adriana 

The following automatic conversions were performed:

'_chemical_melting_point' value '97_C' was changed to '370.15' - it
was converted from degrees Celsius(C) to Kelvins(K).

Automatic conversion script
Id: cif_fix_values 1715 2011-07-08 13:25:40Z adriana 
;
_cod_database_code 2009496

loop_
_symmetry_equiv_pos_as_xyz
'x, y, z'
'-x+1/2, -y+1/2, z+1/2'
'x+1/2, -y+1/2, -z'
'-x, y, -z+1/2'
'-x, -y, -z'
'x-1/2, y-1/2, -z-1/2'
'-x-1/2, y-1/2, z'
'x, -y, z-1/2'

loop_
_atom_site_aniso_label
_atom_site_aniso_U_11
_atom_site_aniso_U_22
_atom_site_aniso_U_33
_atom_site_aniso_U_12
_atom_site_aniso_U_13
_atom_site_aniso_U_23
Pd 0.02907(13) 0.02903(12) 0.02874(13) -0.00140(9) 0.00014(10) -0.00111(10)
O1 0.0480(14) 0.0477(14) 0.0422(13) -0.0126(11) -0.0044(11) -0.0080(11)
O2 0.0274(11) 0.0342(12) 0.0420(12) -0.0017(9) -0.0013(9) -0.0061(10)
O3 0.0318(11) 0.0304(11) 0.0332(11) -0.0015(9) 0.0007(9) -0.0009(9)
N1 0.0356(15) 0.0371(14) 0.0288(14) -0.0044(11) -0.0022(11) -0.0026(11)
N2 0.0356(14) 0.0369(14) 0.0287(13) 0.0014(12) -0.0012(11) -0.0031(12)
C1 0.044(2) 0.041(2) 0.034(2) -0.003(2) 0.002(2) -0.005(2)
C2 0.031(2) 0.0294(15) 0.038(2) 0.0020(13) -0.0017(13) -0.0024(14)
C3 0.035(2) 0.033(2) 0.033(2) 0.0048(13) -0.0023(14) 0.0037(14)
C4 0.042(2) 0.033(2) 0.046(2) -0.006(2) 0.002(2) -0.001(2)
C5 0.038(2) 0.050(2) 0.037(2) -0.005(2) 0.0042(15) -0.004(2)
C6 0.040(2) 0.064(3) 0.047(2) -0.014(2) 0.005(2) -0.005(2)
C7 0.057(3) 0.053(2) 0.045(2) -0.024(2) -0.002(2) 0.003(2)
C8 0.062(3) 0.037(2) 0.039(2) -0.011(2) -0.009(2) -0.002(2)
C9 0.043(2) 0.036(2) 0.0252(15) -0.0046(14) -0.0056(14) -0.0022(13)
C10 0.043(2) 0.035(2) 0.0265(15) 0.0001(15) -0.0075(14) -0.0041(13)
C11 0.063(3) 0.038(2) 0.048(2) 0.000(2) -0.007(2) -0.010(2)
C12 0.062(3) 0.045(2) 0.056(2) 0.018(2) -0.001(2) -0.016(2)
C13 0.047(2) 0.062(3) 0.044(2) 0.012(2) 0.008(2) -0.007(2)
C14 0.044(2) 0.045(2) 0.038(2) 0.001(2) 0.004(2) -0.003(2)
OW1 0.040(2) 0.056(2) 0.0327(15) 0.0001(13) 0.0003(12) -0.0048(13)
OW2 0.044(2) 0.096(3) 0.064(2) 0.026(2) -0.014(2) -0.009(2)
OW3 0.068(2) 0.072(2) 0.072(2) 0.011(2) -0.020(2) -0.013(2)
OW4 0.105(3) 0.048(2) 0.051(2) -0.005(2) 0.025(2) -0.006(2)
OW5 0.080(3) 0.043(2) 0.130(5) 0.000 0.016(3) 0.000
OW6 0.076(2) 0.095(3) 0.084(2) 0.034(2) -0.025(2) -0.040(2)
OW7 0.087(2) 0.057(2) 0.072(3) -0.002(2) -0.009(2) 0.000(2)

loop_
_atom_site_label
_atom_site_fract_x
_atom_site_fract_y
_atom_site_fract_z
_atom_site_U_iso_or_equiv
_atom_site_thermal_displace_type
_atom_site_calc_flag
_atom_site_refinement_flags
_atom_site_occupancy
_atom_site_disorder_group
_atom_site_type_symbol
Pd 0.486481(12) 0.305683(14) 0.609808(15) 0.02894(8) Uani d . 1 . Pd
O1 0.39435(13) 0.0750(2) 0.4830(2) 0.0460(6) Uani d . 1 . O
O2 0.54980(11) 0.20750(13) 0.56459(15) 0.0345(5) Uani d . 1 . O
O3 0.40966(11) 0.21263(13) 0.63431(14) 0.0318(5) Uani d . 1 . O
N1 0.56230(14) 0.4012(2) 0.5874(2) 0.0338(6) Uani d . 1 . N
N2 0.42577(14) 0.4104(2) 0.6505(2) 0.0337(6) Uani d . 1 . N
C1 0.4577(2) 0.1315(2) 0.4656(2) 0.0397(8) Uani d . 1 . C
C2 0.5037(2) 0.1318(2) 0.5523(2) 0.0329(7) Uani d . 1 . C
C3 0.4417(2) 0.1260(2) 0.6226(2) 0.0335(7) Uani d . 1 . C
C4 0.3862(2) 0.0638(2) 0.5795(2) 0.0405(8) Uani d . 1 . C
C5 0.6335(2) 0.3877(3) 0.5577(2) 0.0416(8) Uani d . 1 . C
C6 0.6824(2) 0.4572(3) 0.5453(3) 0.0502(10) Uani d . 1 . C
C7 0.6587(2) 0.5418(3) 0.5625(3) 0.0518(10) Uani d . 1 . C
C8 0.5863(2) 0.5559(2) 0.5925(2) 0.0458(9) Uani d . 1 . C
C9 0.5386(2) 0.4848(2) 0.6056(2) 0.0347(7) Uani d . 1 . C
C10 0.4600(2) 0.4897(2) 0.6401(2) 0.0350(7) Uani d . 1 . C
C11 0.4235(2) 0.5664(3) 0.6611(3) 0.0497(10) Uani d . 1 . C
C12 0.3505(2) 0.5631(3) 0.6936(3) 0.0546(11) Uani d . 1 . C
C13 0.3158(2) 0.4837(3) 0.7039(3) 0.0513(10) Uani d . 1 . C
C14 0.3553(2) 0.4073(3) 0.6819(2) 0.0424(8) Uani d . 1 . C
H1 0.482(2) 0.113(3) 0.416(3) 0.054(11) Uiso d . 1 . H
H1' 0.4400(16) 0.193(2) 0.4496(19) 0.025(7) Uiso d . 1 . H
H2 0.5365(19) 0.082(2) 0.560(2) 0.046(10) Uiso d . 1 . H
H3 0.4583(17) 0.102(2) 0.677(2) 0.036(9) Uiso d . 1 . H
H4 0.3937(19) 0.006(3) 0.594(2) 0.043(10) Uiso d . 1 . H
H4' 0.3370(19) 0.078(2) 0.594(2) 0.038(9) Uiso d . 1 . H
H5 0.6433(19) 0.327(2) 0.543(2) 0.046(10) Uiso d . 1 . H
H6 0.7265(19) 0.445(2) 0.530(2) 0.036(10) Uiso d . 1 . H
H7 0.685(2) 0.590(3) 0.555(3) 0.054(11) Uiso d . 1 . H
H8 0.5693(19) 0.608(2) 0.610(2) 0.042(10) Uiso d . 1 . H
H11 0.446(2) 0.611(2) 0.655(3) 0.049(12) Uiso d . 1 . H
H12 0.328(2) 0.609(3) 0.702(3) 0.059(12) Uiso d . 1 . H
H13 0.272(2) 0.480(3) 0.727(3) 0.053(11) Uiso d . 1 . H
H14 0.3388(19) 0.355(2) 0.687(2) 0.039(10) Uiso d . 1 . H
OW1 0.1527(2) 0.3115(2) 0.2991(2) 0.0431(6) Uani d . 1 . O
OW2 0.2818(2) 0.2405(3) 0.5300(3) 0.0681(10) Uani d . 1 . O
OW3 0.2984(2) 0.2621(3) 0.3473(3) 0.0708(10) Uani d . 1 . O
OW4 0.1527(2) 0.4956(2) 0.3206(2) 0.0679(9) Uani d . 1 . O
OW5 0.0000 0.2393(3) 0.7500 0.084(2) Uani d S 1 . O
OW6 0.1645(2) 0.3465(2) 0.5537(2) 0.0847(11) Uani d . 1 . O
OW7 0.1268(2) 0.3498(2) 0.7320(3) 0.0720(10) Uani d . 1 . O
HW11 0.135(2) 0.296(2) 0.245(3) 0.060(13) Uiso d . 1 . H
HW12 0.125(2) 0.305(3) 0.330(3) 0.033(12) Uiso d . 1 . H
HW21 0.316(2) 0.235(3) 0.561(3) 0.051(13) Uiso d . 1 . H
HW22 0.289(4) 0.246(5) 0.481(5) 0.17(4) Uiso d . 1 . H
HW31 0.287(2) 0.216(3) 0.349(3) 0.037(13) Uiso d . 1 . H
HW32 0.255(4) 0.273(4) 0.332(4) 0.11(2) Uiso d . 1 . H
HW41 0.151(2) 0.445(3) 0.315(3) 0.06(2) Uiso d . 1 . H
HW42 0.148(3) 0.509(3) 0.369(3) 0.08(2) Uiso d . 1 . H
HW5 0.047(3) 0.274(3) 0.746(3) 0.092(16) Uiso d . 1 . H
HW61 0.1345(14) 0.2823(17) 0.5844(17) 0.010(6) Uiso d . 1 . H
HW62 0.209(5) 0.284(6) 0.553(6) 0.23(4) Uiso d . 1 . H
HW71 0.128(3) 0.395(4) 0.752(4) 0.11(2) Uiso d . 1 . H
HW72 0.143(3) 0.349(3) 0.671(3) 0.077(16) Uiso d . 1 . H

loop_
_atom_type_symbol
_atom_type_description
_atom_type_scat_dispersion_real
_atom_type_scat_dispersion_imag
_atom_type_scat_source
Pd Pd -.9988 1.0072 'International Tables Vol C Tables 4.2.6.8 and 6.1.1.4'
O O .0106 .0060 'International Tables Vol C Tables 4.2.6.8 and 6.1.1.4'
N N .0061 .0033 'International Tables Vol C Tables 4.2.6.8 and 6.1.1.4'
C C .0033 .0016 'International Tables Vol C Tables 4.2.6.8 and 6.1.1.4'
H H .0000 .0000 'International Tables Vol C Tables 4.2.6.8 and 6.1.1.4'

loop_
_geom_angle_atom_site_label_1
_geom_angle_atom_site_label_2
_geom_angle_atom_site_label_3
_geom_angle
_geom_angle_publ_flag
O2 Pd O3 85.34(9) yes
O2 Pd N1 96.03(10) ?
O3 Pd N1 178.55(9) ?
O2 Pd N2 176.43(9) ?
O3 Pd N2 97.84(9) ?
N1 Pd N2 80.80(10) yes
C1 O1 C4 109.0(2) yes
C2 O2 Pd 108.8(2) yes
C3 O3 Pd 110.6(2) yes
C5 N1 C9 119.5(3) ?
C5 N1 Pd 124.9(2) ?
C9 N1 Pd 115.6(2) ?
C14 N2 C10 119.4(3) ?
C14 N2 Pd 125.4(2) ?
C10 N2 Pd 115.2(2) ?
O1 C1 C2 105.7(3) yes
O2 C2 C3 112.1(2) yes
O2 C2 C1 114.8(3) yes
C3 C2 C1 101.0(3) yes
O3 C3 C4 111.2(3) yes
O3 C3 C2 108.5(2) yes
C4 C3 C2 102.7(3) yes
O1 C4 C3 106.3(3) yes
N1 C5 C6 121.1(4) ?
C7 C6 C5 119.8(4) ?
C6 C7 C8 119.4(4) ?
C7 C8 C9 119.7(4) ?
N1 C9 C8 120.5(3) ?
N1 C9 C10 113.8(3) ?
C8 C9 C10 125.7(3) ?
N2 C10 C11 121.0(3) ?
N2 C10 C9 114.5(3) ?
C11 C10 C9 124.5(3) ?
C10 C11 C12 119.6(4) ?
C13 C12 C11 119.6(4) ?
C12 C13 C14 118.8(4) ?
N2 C14 C13 121.6(4) ?

loop_
_geom_bond_atom_site_label_1
_geom_bond_atom_site_label_2
_geom_bond_site_symmetry_2
_geom_bond_distance
_geom_bond_publ_flag
Pd O2 . 1.978(2) yes
Pd O3 . 1.992(2) yes
Pd N1 . 2.000(3) yes
Pd N2 . 2.007(3) yes
O1 C1 . 1.435(4) yes
O1 C4 . 1.446(4) yes
O2 C2 . 1.419(4) yes
O3 C3 . 1.439(4) yes
N1 C5 . 1.352(4) ?
N1 C9 . 1.360(4) ?
N2 C14 . 1.334(4) ?
N2 C10 . 1.353(4) ?
C1 C2 . 1.520(5) yes
C2 C3 . 1.514(4) yes
C3 C4 . 1.503(5) yes
C5 C6 . 1.375(5) ?
C6 C7 . 1.371(6) ?
C7 C8 . 1.375(6) ?
C8 C9 . 1.381(5) ?
C9 C10 . 1.486(5) ?
C10 C11 . 1.364(5) ?
C11 C12 . 1.381(6) ?
C12 C13 . 1.359(6) ?
C13 C14 . 1.389(5) ?

loop_
_geom_torsion_atom_site_label_1
_geom_torsion_atom_site_label_2
_geom_torsion_atom_site_label_3
_geom_torsion_atom_site_label_4
_geom_torsion
_geom_torsion_publ_flag
O2 C2 C3 O3 43.0(3) yes
C1 C2 C3 C4 38.2(3) yes
N1 C9 C10 N2 2.0(4) yes
